data_7150894
loop_
_publ_author_name
'Raffaelli, Barbara'
'Pohjoisp\"a\"a, Monika'
'Hase, Tapio'
'Cardin, Christine J.'
'Gan, Yu'
'W\"ah\"al\"a, Kristiina'

_publ_section_title
;
 Stereochemistry and rearrangement reactions of hydroxylignanolactones
;
_journal_issue 14
_journal_name_full 'Organic &amp; Biomolecular Chemistry'
_journal_page_first 2619
_journal_page_last 2627
_journal_paper_doi 10.1039/b801593g
_journal_volume 6
_journal_year 2008
_chemical_absolute_configuration ad
_chemical_formula_sum 'C27 H20 N2 O12'
_chemical_formula_weight 564.45
_chemical_name_systematic
;
?
;
_space_group_IT_number 4
_symmetry_cell_setting monoclinic
_symmetry_space_group_name_Hall 'P 2yb'
_symmetry_space_group_name_H-M 'P 1 21 1'
_atom_sites_solution_hydrogens geom
_atom_sites_solution_primary direct
_atom_sites_solution_secondary difmap
_audit_creation_method SHELXL-97
_cell_angle_alpha 90.00
_cell_angle_beta 112.234(3)
_cell_angle_gamma 90.00
_cell_formula_units_Z 2
_cell_length_a 13.1713(3)
_cell_length_b 7.04220(10)
_cell_length_c 14.1832(3)
_cell_measurement_reflns_used 13566
_cell_measurement_temperature 150(2)
_cell_measurement_theta_max 60.9750
_cell_measurement_theta_min 3.3617
_cell_volume 1217.74(5)
_computing_cell_refinement 'Crysalis Red, Oxford Diffraction Ltd'
_computing_data_collection 'Crysalis CCD, Oxford Diffraction Ltd'
_computing_data_reduction 'Crysalis Red, Oxford Diffraction Ltd'
_computing_molecular_graphics 'ORTEP-III (Johnson, 1996)'
_computing_structure_refinement 'SHELXL-97 (Sheldrick, 1997)'
_computing_structure_solution 'SHELXS-97 (Sheldrick, 1997)'
_diffrn_ambient_temperature 150(2)
_diffrn_detector_area_resol_mean 16.2086
_diffrn_measured_fraction_theta_full 0.989
_diffrn_measured_fraction_theta_max 0.989
_diffrn_measurement_device 'Oxford Diffaction X-Calibur System'
_diffrn_measurement_method 'high and low resolution path 3982 frames, counting time 2 and 20 s.'
_diffrn_radiation_monochromator graphite
_diffrn_radiation_source 'Enhance (Cu) X-ray Source'
_diffrn_radiation_type 'Cu k\a'
_diffrn_radiation_wavelength 1.54184
_diffrn_reflns_av_R_equivalents 0.0431
_diffrn_reflns_av_sigmaI/netI 0.0239
_diffrn_reflns_limit_h_max 14
_diffrn_reflns_limit_h_min -14
_diffrn_reflns_limit_k_max 7
_diffrn_reflns_limit_k_min -7
_diffrn_reflns_limit_l_max 15
_diffrn_reflns_limit_l_min -16
_diffrn_reflns_number 17995
_diffrn_reflns_theta_full 61.05
_diffrn_reflns_theta_max 61.05
_diffrn_reflns_theta_min 3.37
_exptl_absorpt_coefficient_mu 1.057
_exptl_absorpt_correction_T_max 1.0000
_exptl_absorpt_correction_T_min 0.4960
_exptl_absorpt_correction_type multi-scan
_exptl_absorpt_process_details
;Oxford Diffraction Ltd. Empirical absorption correction using
spherical harmonics, implemented in SCALE3 ABSPACK scaling algorithm
;
_exptl_crystal_colour yellow
_exptl_crystal_density_diffrn 1.539
_exptl_crystal_density_method 'not measured'
_exptl_crystal_description block
_exptl_crystal_F_000 584
_exptl_crystal_size_max 0.30
_exptl_crystal_size_mid 0.20
_exptl_crystal_size_min 0.10
_refine_diff_density_max 0.159
_refine_diff_density_min -0.197
_refine_diff_density_rms 0.042
_refine_ls_abs_structure_details 'Flack H D (1983), Acta Cryst. A39, 876-881'
_refine_ls_abs_structure_Flack 0.00(13)
_refine_ls_extinction_method none
_refine_ls_goodness_of_fit_ref 1.037
_refine_ls_hydrogen_treatment constr
_refine_ls_matrix_type full
_refine_ls_number_parameters 371
_refine_ls_number_reflns 3252
_refine_ls_number_restraints 1
_refine_ls_restrained_S_all 1.037
_refine_ls_R_factor_all 0.0303
_refine_ls_R_factor_gt 0.0292
_refine_ls_shift/su_max 2.214
_refine_ls_shift/su_mean 0.006
_refine_ls_structure_factor_coef Fsqd
_refine_ls_weighting_details 'calc w=1/[\s^2^(Fo^2^)+(0.1045P)^2^+0.8194P] where P=(Fo^2^+2Fc^2^)/3'
_refine_ls_weighting_scheme calc
_refine_ls_wR_factor_gt 0.0758
_refine_ls_wR_factor_ref 0.0790
_reflns_number_gt 3154
_reflns_number_total 3252
_reflns_threshold_expression >2sigma(I)
_cod_data_source_file b801593g.txt
_cod_data_source_block br605
_cod_original_cell_volume 1217.74(4)
_cod_original_sg_symbol_H-M P21
_cod_database_code 7150894

loop_
_symmetry_equiv_pos_as_xyz
'x, y, z'
'-x, y+1/2, -z'

loop_
_atom_site_label
_atom_site_type_symbol
_atom_site_fract_x
_atom_site_fract_y
_atom_site_fract_z
_atom_site_U_iso_or_equiv
_atom_site_adp_type
_atom_site_occupancy
_atom_site_symmetry_multiplicity
_atom_site_calc_flag
_atom_site_refinement_flags
_atom_site_disorder_assembly
_atom_site_disorder_group
O12 O 0.26504(9) 0.5231(2) 0.14812(9) 0.0232(3) Uani 1 1 d . . .
O7 O 0.17694(10) 0.8020(2) 0.13347(9) 0.0284(3) Uani 1 1 d . . .
O3 O 0.41966(11) 0.2236(2) -0.16454(10) 0.0325(3) Uani 1 1 d . . .
O2 O 0.41560(12) -0.1980(2) 0.29556(10) 0.0383(4) Uani 1 1 d . . .
O5 O -0.03022(10) -0.0944(2) -0.08592(9) 0.0266(3) Uani 1 1 d . . .
O6 O -0.01004(11) -0.3291(2) -0.19132(10) 0.0308(3) Uani 1 1 d . . .
O11 O 0.01278(14) 0.9424(3) 0.38094(11) 0.0474(4) Uani 1 1 d . . .
C2" C 0.14028(14) 0.7276(3) 0.31215(13) 0.0237(4) Uani 1 1 d . . .
H2" H 0.1159 0.8435 0.2802 0.028 Uiso 1 1 calc R . .
C9 C 0.40313(14) 0.2814(3) -0.09241(14) 0.0238(4) Uani 1 1 d . . .
N2 N 0.05572(14) 0.8065(3) 0.43360(12) 0.0335(4) Uani 1 1 d . . .
O9 O 0.29356(14) 0.0911(3) 0.42034(12) 0.0435(4) Uani 1 1 d . . .
O4 O 0.46986(10) 0.2350(2) 0.00437(10) 0.0296(3) Uani 1 1 d . . .
O1 O 0.55133(11) -0.0771(2) 0.43885(10) 0.0358(4) Uani 1 1 d . . .
C6" C 0.23586(14) 0.4304(3) 0.32431(13) 0.0251(4) Uani 1 1 d . . .
H6" H 0.2759 0.3472 0.3009 0.030 Uiso 1 1 calc R . .
C4" C 0.15335(16) 0.5050(3) 0.44691(14) 0.0294(5) Uani 1 1 d . . .
H4" H 0.1374 0.4721 0.5033 0.035 Uiso 1 1 calc R . .
C3" C 0.11951(15) 0.6757(3) 0.39686(13) 0.0253(4) Uani 1 1 d . . .
N1 N 0.24844(14) 0.2016(3) 0.45866(13) 0.0348(4) Uani 1 1 d . . .
C4 C 0.05337(15) -0.1740(3) -0.19284(13) 0.0248(4) Uani 1 1 d . . .
C3 C 0.04173(14) -0.0332(3) -0.13001(13) 0.0225(4) Uani 1 1 d . . .
C2 C 0.08813(15) 0.1415(3) -0.12380(13) 0.0240(4) Uani 1 1 d . . .
H2 H 0.0772 0.2361 -0.0829 0.029 Uiso 1 1 calc R . .
C8' C 0.31555(14) 0.3858(3) 0.01732(13) 0.0217(4) Uani 1 1 d . . .
H8' H 0.2709 0.2768 0.0208 0.026 Uiso 1 1 calc R . .
C3' C 0.45114(15) -0.0285(3) 0.27208(14) 0.0256(4) Uani 1 1 d . . .
C5" C 0.21204(15) 0.3856(3) 0.40891(15) 0.0272(4) Uani 1 1 d . . .
C7 C 0.20252(16) 0.3682(3) -0.18025(14) 0.0259(4) Uani 1 1 d . . .
H7A H 0.1495 0.4629 -0.1790 0.031 Uiso 1 1 calc R . .
H7B H 0.2139 0.3847 -0.2434 0.031 Uiso 1 1 calc R . .
O8 O 0.23315(15) 0.1677(3) 0.53702(13) 0.0527(5) Uani 1 1 d . . .
C1" C 0.19874(14) 0.6020(3) 0.27533(13) 0.0224(4) Uani 1 1 d . . .
C9' C 0.27488(16) 0.5629(3) 0.05169(14) 0.0262(4) Uani 1 1 d . . .
H9'1 H 0.3260 0.6664 0.0596 0.031 Uiso 1 1 calc R . .
H9'2 H 0.2042 0.5997 0.0014 0.031 Uiso 1 1 calc R . .
C1' C 0.46728(14) 0.2341(3) 0.17498(14) 0.0242(4) Uani 1 1 d . . .
C6' C 0.55001(17) 0.3063(4) 0.26147(15) 0.0330(5) Uani 1 1 d . . .
H6' H 0.5836 0.4202 0.2569 0.040 Uiso 1 1 calc R . .
O10 O 0.04825(18) 0.7709(3) 0.51451(14) 0.0648(6) Uani 1 1 d . . .
C5 C 0.11558(16) -0.1468(3) -0.25076(15) 0.0288(5) Uani 1 1 d . . .
H5 H 0.1237 -0.2415 -0.2930 0.035 Uiso 1 1 calc R . .
C8 C 0.31115(14) 0.4082(3) -0.09159(13) 0.0229(4) Uani 1 1 d . . .
H8 H 0.3320 0.5393 -0.0989 0.027 Uiso 1 1 calc R . .
C1 C 0.15337(15) 0.1743(3) -0.18147(13) 0.0244(4) Uani 1 1 d . . .
C7" C 0.21250(14) 0.6569(3) 0.17927(13) 0.0214(4) Uani 1 1 d . . .
C7' C 0.43728(15) 0.3429(3) 0.07791(14) 0.0248(4) Uani 1 1 d . . .
H7' H 0.4776 0.4633 0.0926 0.030 Uiso 1 1 calc R . .
C036 C -0.04864(17) -0.2905(3) -0.11162(15) 0.0285(4) Uani 1 1 d . . .
H03A H -0.1262 -0.3193 -0.1343 0.034 Uiso 1 1 calc R . .
H03B H -0.0096 -0.3683 -0.0526 0.034 Uiso 1 1 calc R . .
C6 C 0.16588(15) 0.0302(3) -0.24292(14) 0.0275(4) Uani 1 1 d . . .
H6 H 0.2094 0.0524 -0.2803 0.033 Uiso 1 1 calc R . .
C2' C 0.41601(15) 0.0627(3) 0.18032(14) 0.0273(4) Uani 1 1 d . . .
H2' H 0.3601 0.0129 0.1235 0.033 Uiso 1 1 calc R . .
C4' C 0.53334(15) 0.0450(3) 0.35751(14) 0.0295(4) Uani 1 1 d . . .
C5' C 0.58399(18) 0.2114(4) 0.35545(16) 0.0382(5) Uani 1 1 d . . .
H5' H 0.6386 0.2604 0.4134 0.046 Uiso 1 1 calc R . .
C041 C 0.4816(2) -0.2357(4) 0.39874(17) 0.0460(6) Uani 1 1 d . . .
H04A H 0.5252 -0.3489 0.4035 0.055 Uiso 1 1 calc R . .
H04B H 0.4356 -0.2568 0.4374 0.055 Uiso 1 1 calc R . .

loop_
_atom_site_aniso_label
_atom_site_aniso_U_11
_atom_site_aniso_U_22
_atom_site_aniso_U_33
_atom_site_aniso_U_23
_atom_site_aniso_U_13
_atom_site_aniso_U_12
O12 0.0253(6) 0.0230(8) 0.0221(6) 0.0003(6) 0.0101(5) 0.0037(6)
O7 0.0335(7) 0.0259(9) 0.0271(7) 0.0030(6) 0.0129(6) 0.0057(6)
O3 0.0378(7) 0.0340(9) 0.0315(7) 0.0016(7) 0.0195(6) 0.0074(7)
O2 0.0388(8) 0.0337(10) 0.0314(7) 0.0080(7) 0.0009(6) -0.0129(7)
O5 0.0266(6) 0.0276(9) 0.0288(6) -0.0012(6) 0.0142(5) -0.0011(6)
O6 0.0411(8) 0.0238(8) 0.0330(7) -0.0032(6) 0.0202(6) -0.0033(6)
O11 0.0614(10) 0.0490(12) 0.0344(8) 0.0066(9) 0.0213(7) 0.0265(9)
C2" 0.0220(8) 0.0232(12) 0.0217(8) -0.0031(8) 0.0035(7) -0.0035(8)
C9 0.0258(9) 0.0189(11) 0.0274(9) 0.0023(8) 0.0110(8) -0.0001(8)
N2 0.0402(10) 0.0373(12) 0.0271(9) -0.0032(8) 0.0175(8) 0.0007(9)
O9 0.0534(9) 0.0268(10) 0.0450(8) 0.0040(7) 0.0125(8) 0.0061(8)
O4 0.0271(7) 0.0355(10) 0.0282(7) 0.0017(6) 0.0126(6) 0.0074(6)
O1 0.0399(8) 0.0313(10) 0.0269(7) 0.0062(7) 0.0021(6) -0.0037(7)
C6" 0.0218(8) 0.0259(12) 0.0240(9) -0.0028(9) 0.0046(7) -0.0024(8)
C4" 0.0283(10) 0.0346(14) 0.0239(9) 0.0014(9) 0.0082(8) -0.0053(9)
C3" 0.0245(9) 0.0288(12) 0.0207(8) -0.0038(8) 0.0067(8) -0.0012(8)
N1 0.0338(9) 0.0317(11) 0.0341(9) 0.0070(8) 0.0075(8) -0.0024(9)
C4 0.0290(9) 0.0224(11) 0.0224(9) 0.0029(8) 0.0091(8) 0.0012(8)
C3 0.0212(9) 0.0267(12) 0.0194(8) 0.0006(8) 0.0075(7) 0.0015(8)
C2 0.0232(9) 0.0270(12) 0.0213(8) -0.0021(8) 0.0080(7) 0.0032(8)
C8' 0.0222(9) 0.0201(11) 0.0234(9) 0.0000(8) 0.0092(8) 0.0004(7)
C3' 0.0238(9) 0.0213(12) 0.0298(10) -0.0006(8) 0.0080(8) -0.0043(8)
C5" 0.0270(9) 0.0227(12) 0.0267(9) 0.0017(8) 0.0044(8) -0.0038(8)
C7 0.0284(9) 0.0257(12) 0.0241(9) 0.0030(8) 0.0103(8) 0.0009(8)
O8 0.0628(11) 0.0515(13) 0.0497(9) 0.0261(9) 0.0279(9) 0.0063(9)
C1" 0.0188(8) 0.0225(11) 0.0228(8) -0.0033(8) 0.0046(7) -0.0034(8)
C9' 0.0301(9) 0.0260(13) 0.0253(9) 0.0005(9) 0.0137(8) 0.0023(9)
C1' 0.0214(9) 0.0245(12) 0.0259(9) -0.0017(8) 0.0081(8) -0.0004(8)
C6' 0.0355(11) 0.0244(12) 0.0343(10) 0.0023(9) 0.0076(9) -0.0065(9)
O10 0.1062(15) 0.0602(15) 0.0540(10) 0.0169(10) 0.0599(11) 0.0266(12)
C5 0.0373(11) 0.0266(13) 0.0262(9) -0.0033(8) 0.0160(9) 0.0022(9)
C8 0.0249(9) 0.0196(11) 0.0249(9) -0.0004(8) 0.0103(7) -0.0013(8)
C1 0.0220(9) 0.0285(12) 0.0196(8) 0.0012(8) 0.0046(7) 0.0024(8)
C7" 0.0180(8) 0.0209(12) 0.0227(9) -0.0022(8) 0.0046(7) -0.0001(7)
C7' 0.0255(9) 0.0229(11) 0.0272(9) -0.0042(8) 0.0114(8) -0.0028(8)
C036 0.0378(11) 0.0212(12) 0.0306(10) 0.0016(9) 0.0175(9) 0.0011(9)
C6 0.0294(9) 0.0308(12) 0.0254(9) 0.0026(9) 0.0139(8) 0.0016(9)
C2' 0.0263(9) 0.0258(12) 0.0258(9) -0.0027(9) 0.0054(8) -0.0034(8)
C4' 0.0312(10) 0.0291(12) 0.0252(10) 0.0027(9) 0.0074(8) 0.0002(9)
C5' 0.0409(12) 0.0311(14) 0.0296(10) -0.0004(10) -0.0014(9) -0.0086(10)
C041 0.0459(12) 0.0359(16) 0.0368(11) 0.0119(11) -0.0062(10) -0.0083(11)

loop_
_atom_type_symbol
_atom_type_description
_atom_type_scat_dispersion_real
_atom_type_scat_dispersion_imag
_atom_type_scat_source
C C 0.0181 0.0091 'International Tables Vol C Tables 4.2.6.8 and 6.1.1.4'
H H 0.0000 0.0000 'International Tables Vol C Tables 4.2.6.8 and 6.1.1.4'
N N 0.0311 0.0180 'International Tables Vol C Tables 4.2.6.8 and 6.1.1.4'
O O 0.0492 0.0322 'International Tables Vol C Tables 4.2.6.8 and 6.1.1.4'

loop_
_geom_angle_atom_site_label_1
_geom_angle_atom_site_label_2
_geom_angle_atom_site_label_3
_geom_angle
_geom_angle_site_symmetry_1
_geom_angle_site_symmetry_3
_geom_angle_publ_flag
C7" O12 C9' 114.65(15) . . ?
C3' O2 C041 106.39(17) . . ?
C3 O5 C036 105.37(14) . . ?
C4 O6 C036 105.07(15) . . ?
C3" C2" C1" 118.52(19) . . ?
C3" C2" H2" 120.7 . . ?
C1" C2" H2" 120.7 . . ?
O3 C9 O4 121.65(17) . . ?
O3 C9 C8 127.96(17) . . ?
O4 C9 C8 110.39(15) . . ?
O11 N2 O10 123.98(18) . . ?
O11 N2 C3" 118.16(15) . . ?
O10 N2 C3" 117.86(19) . . ?
C9 O4 C7' 109.83(14) . . ?
C4' O1 C041 105.85(15) . . ?
C5" C6" C1" 118.64(19) . . ?
C5" C6" H6" 120.7 . . ?
C1" C6" H6" 120.7 . . ?
C3" C4" C5" 116.64(17) . . ?
C3" C4" H4" 121.7 . . ?
C5" C4" H4" 121.7 . . ?
C2" C3" C4" 123.11(19) . . ?
C2" C3" N2 118.17(19) . . ?
C4" C3" N2 118.70(16) . . ?
O9 N1 O8 123.6(2) . . ?
O9 N1 C5" 118.25(16) . . ?
O8 N1 C5" 118.19(19) . . ?
C5 C4 O6 128.37(19) . . ?
C5 C4 C3 121.5(2) . . ?
O6 C4 C3 110.05(15) . . ?
C2 C3 C4 122.30(16) . . ?
C2 C3 O5 128.19(17) . . ?
C4 C3 O5 109.24(17) . . ?
C3 C2 C1 117.85(18) . . ?
C3 C2 H2 121.1 . . ?
C1 C2 H2 121.1 . . ?
C9' C8' C8 110.98(16) . . ?
C9' C8' C7' 113.88(16) . . ?
C8 C8' C7' 102.58(13) . . ?
C9' C8' H8' 109.7 . . ?
C8 C8' H8' 109.7 . . ?
C7' C8' H8' 109.7 . . ?
C2' C3' O2 128.22(18) . . ?
C2' C3' C4' 121.9(2) . . ?
O2 C3' C4' 109.83(17) . . ?
C4" C5" C6" 122.8(2) . . ?
C4" C5" N1 118.63(17) . . ?
C6" C5" N1 118.53(19) . . ?
C1 C7 C8 116.05(17) . . ?
C1 C7 H7A 108.3 . . ?
C8 C7 H7A 108.3 . . ?
C1 C7 H7B 108.3 . . ?
C8 C7 H7B 108.3 . . ?
H7A C7 H7B 107.4 . . ?
C6" C1" C2" 120.25(17) . . ?
C6" C1" C7" 122.79(17) . . ?
C2" C1" C7" 116.86(18) . . ?
O12 C9' C8' 108.33(16) . . ?
O12 C9' H9'1 110.0 . . ?
C8' C9' H9'1 110.0 . . ?
O12 C9' H9'2 110.0 . . ?
C8' C9' H9'2 110.0 . . ?
H9'1 C9' H9'2 108.4 . . ?
C6' C1' C2' 120.02(18) . . ?
C6' C1' C7' 118.08(18) . . ?
C2' C1' C7' 121.89(17) . . ?
C1' C6' C5' 121.6(2) . . ?
C1' C6' H6' 119.2 . . ?
C5' C6' H6' 119.2 . . ?
C4 C5 C6 116.69(19) . . ?
C4 C5 H5 121.7 . . ?
C6 C5 H5 121.7 . . ?
C9 C8 C7 112.85(16) . . ?
C9 C8 C8' 102.87(15) . . ?
C7 C8 C8' 118.44(14) . . ?
C9 C8 H8 107.4 . . ?
C7 C8 H8 107.4 . . ?
C8' C8 H8 107.4 . . ?
C6 C1 C2 119.2(2) . . ?
C6 C1 C7 121.12(16) . . ?
C2 C1 C7 119.62(18) . . ?
O7 C7" O12 124.21(16) . . ?
O7 C7" C1" 123.70(17) . . ?
O12 C7" C1" 112.04(16) . . ?
O4 C7' C1' 109.91(16) . . ?
O4 C7' C8' 103.09(14) . . ?
C1' C7' C8' 118.25(15) . . ?
O4 C7' H7' 108.4 . . ?
C1' C7' H7' 108.4 . . ?
C8' C7' H7' 108.4 . . ?
O5 C036 O6 108.03(15) . . ?
O5 C036 H03A 110.1 . . ?
O6 C036 H03A 110.1 . . ?
O5 C036 H03B 110.1 . . ?
O6 C036 H03B 110.1 . . ?
H03A C036 H03B 108.4 . . ?
C1 C6 C5 122.51(17) . . ?
C1 C6 H6 118.7 . . ?
C5 C6 H6 118.7 . . ?
C3' C2' C1' 117.46(17) . . ?
C3' C2' H2' 121.3 . . ?
C1' C2' H2' 121.3 . . ?
C5' C4' C3' 122.21(19) . . ?
C5' C4' O1 128.64(18) . . ?
C3' C4' O1 109.14(19) . . ?
C4' C5' C6' 116.7(2) . . ?
C4' C5' H5' 121.6 . . ?
C6' C5' H5' 121.6 . . ?
O2 C041 O1 108.51(19) . . ?
O2 C041 H04A 110.0 . . ?
O1 C041 H04A 110.0 . . ?
O2 C041 H04B 110.0 . . ?
O1 C041 H04B 110.0 . . ?
H04A C041 H04B 108.4 . . ?

loop_
_geom_bond_atom_site_label_1
_geom_bond_atom_site_label_2
_geom_bond_distance
_geom_bond_site_symmetry_2
_geom_bond_publ_flag
O12 C7" 1.339(2) . ?
O12 C9' 1.449(2) . ?
O7 C7" 1.206(2) . ?
O3 C9 1.195(2) . ?
O2 C3' 1.368(3) . ?
O2 C041 1.416(3) . ?
O5 C3 1.387(2) . ?
O5 C036 1.425(3) . ?
O6 C4 1.380(3) . ?
O6 C036 1.430(2) . ?
O11 N2 1.214(3) . ?
C2" C3" 1.379(3) . ?
C2" C1" 1.397(3) . ?
C2" H2" 0.9300 . ?
C9 O4 1.360(2) . ?
C9 C8 1.509(3) . ?
N2 O10 1.215(2) . ?
N2 C3" 1.469(3) . ?
O9 N1 1.224(3) . ?
O4 C7' 1.479(2) . ?
O1 C4' 1.385(2) . ?
O1 C041 1.421(3) . ?
C6" C5" 1.387(3) . ?
C6" C1" 1.387(3) . ?
C6" H6" 0.9300 . ?
C4" C3" 1.382(3) . ?
C4" C5" 1.382(3) . ?
C4" H4" 0.9300 . ?
N1 O8 1.226(2) . ?
N1 C5" 1.467(3) . ?
C4 C5 1.376(3) . ?
C4 C3 1.380(3) . ?
C3 C2 1.362(3) . ?
C2 C1 1.412(3) . ?
C2 H2 0.9300 . ?
C8' C9' 1.509(3) . ?
C8' C8 1.532(2) . ?
C8' C7' 1.535(3) . ?
C8' H8' 0.9800 . ?
C3' C2' 1.366(3) . ?
C3' C4' 1.384(3) . ?
C7 C1 1.508(3) . ?
C7 C8 1.532(3) . ?
C7 H7A 0.9700 . ?
C7 H7B 0.9700 . ?
C1" C7" 1.492(3) . ?
C9' H9'1 0.9700 . ?
C9' H9'2 0.9700 . ?
C1' C6' 1.393(3) . ?
C1' C2' 1.399(3) . ?
C1' C7' 1.492(3) . ?
C6' C5' 1.404(3) . ?
C6' H6' 0.9300 . ?
C5 C6 1.396(3) . ?
C5 H5 0.9300 . ?
C8 H8 0.9800 . ?
C1 C6 1.388(3) . ?
C7' H7' 0.9800 . ?
C036 H03A 0.9700 . ?
C036 H03B 0.9700 . ?
C6 H6 0.9300 . ?
C2' H2' 0.9300 . ?
C4' C5' 1.354(3) . ?
C5' H5' 0.9300 . ?
C041 H04A 0.9700 . ?
C041 H04B 0.9700 . ?
